data_4128914
loop_
_publ_author_name
'Li, Qi'
'Zhu, Huangtianzhi'
'Huang, Feihe'

_publ_section_title
;
 Alkyl Chain Length-Selective Vapor-Induced Fluorochromism of
 Pillar[5]arene-Based Nonporous Adaptive Crystals.
;
_journal_issue 34
_journal_name_full 'Journal of the American Chemical Society'
_journal_page_first 13290
_journal_page_last 13294
_journal_paper_doi 10.1021/jacs.9b05054
_journal_volume 141
_journal_year 2019
_chemical_formula_moiety 'C75 H62 O8, 2(C3 O)'
_chemical_formula_sum 'C81 H62 O10'
_chemical_formula_weight 1195.30
_space_group_crystal_system orthorhombic
_space_group_IT_number 61
_space_group_name_Hall '-P 2ac 2ab'
_space_group_name_H-M_alt 'P b c a'
_atom_sites_solution_hydrogens geom
_audit_creation_date 2018-10-16
_audit_creation_method
;
Olex2 1.2
(compiled 2018.05.29 svn.r3508 for OlexSys, GUI svn.r5506)
;
_cell_angle_alpha 90
_cell_angle_beta 90
_cell_angle_gamma 90
_cell_formula_units_Z 8
_cell_length_a 12.7437(4)
_cell_length_b 31.7874(7)
_cell_length_c 32.5089(10)
_cell_measurement_reflns_used 9886
_cell_measurement_temperature 170.15
_cell_measurement_theta_max 26.30
_cell_measurement_theta_min 2.40
_cell_volume 13169.0(6)
_computing_cell_refinement 'SAINT V8.38A (?, 2016)'
_computing_data_reduction 'SAINT V8.38A (?, 2016)'
_computing_molecular_graphics 'Olex2 (Dolomanov et al., 2009)'
_computing_publication_material 'Olex2 (Dolomanov et al., 2009)'
_computing_structure_refinement 'ShelXL (Sheldrick, 2015)'
_diffrn_ambient_temperature 170.15
_diffrn_measured_fraction_theta_full 0.999
_diffrn_measured_fraction_theta_max 0.999
_diffrn_measurement_device_type 'D8 VENTUNE'
_diffrn_measurement_method '\f and \w scans'
_diffrn_radiation_type MoK\a
_diffrn_radiation_wavelength 0.71073
_diffrn_reflns_av_R_equivalents 0.0572
_diffrn_reflns_av_unetI/netI 0.0326
_diffrn_reflns_Laue_measured_fraction_full 0.999
_diffrn_reflns_Laue_measured_fraction_max 0.999
_diffrn_reflns_limit_h_max 15
_diffrn_reflns_limit_h_min -14
_diffrn_reflns_limit_k_max 38
_diffrn_reflns_limit_k_min -38
_diffrn_reflns_limit_l_max 39
_diffrn_reflns_limit_l_min -37
_diffrn_reflns_number 84345
_diffrn_reflns_point_group_measured_fraction_full 0.999
_diffrn_reflns_point_group_measured_fraction_max 0.999
_diffrn_reflns_theta_full 25.242
_diffrn_reflns_theta_max 25.348
_diffrn_reflns_theta_min 2.401
_diffrn_standards_number 0
_exptl_absorpt_coefficient_mu 0.079
_exptl_absorpt_correction_T_max 0.7454
_exptl_absorpt_correction_T_min 0.6753
_exptl_absorpt_correction_type multi-scan
_exptl_absorpt_process_details
;
SADABS-2016/2 (Bruker,2016/2) was used for absorption correction.
wR2(int) was 0.0855 before and 0.0613 after correction.
The Ratio of minimum to maximum transmission is 0.9060.
The \l/2 correction factor is Not present.
;
_exptl_crystal_colour yellow
_exptl_crystal_colour_primary yellow
_exptl_crystal_density_diffrn 1.206
_exptl_crystal_description block
_exptl_crystal_F_000 5024
_exptl_crystal_size_max 0.32
_exptl_crystal_size_mid 0.28
_exptl_crystal_size_min 0.2
_refine_diff_density_max 1.075
_refine_diff_density_min -0.555
_refine_diff_density_rms 0.073
_refine_ls_extinction_method none
_refine_ls_goodness_of_fit_ref 1.143
_refine_ls_hydrogen_treatment constr
_refine_ls_matrix_type full
_refine_ls_number_parameters 832
_refine_ls_number_reflns 12049
_refine_ls_number_restraints 50
_refine_ls_restrained_S_all 1.148
_refine_ls_R_factor_all 0.1251
_refine_ls_R_factor_gt 0.0957
_refine_ls_shift/su_max 0.008
_refine_ls_shift/su_mean 0.001
_refine_ls_structure_factor_coef Fsqd
_refine_ls_weighting_details 'w=1/[\s^2^(Fo^2^)+(0.0869P)^2^+33.8099P] where P=(Fo^2^+2Fc^2^)/3'
_refine_ls_weighting_scheme calc
_refine_ls_wR_factor_gt 0.2515
_refine_ls_wR_factor_ref 0.2745
_reflns_Friedel_coverage 0.000
_reflns_number_gt 8879
_reflns_number_total 12049
_reflns_threshold_expression 'I > 2\s(I)'
_cod_data_source_file MeP5en-C3.cif
_cod_data_source_block 181015_mep5_en_acechcl3_0m_a_pl
_cod_database_code 4128914
_shelx_shelxl_version_number 2016/6
_shelx_space_group_comment
;
The symmetry employed for this shelxl refinement is uniquely defined
by the following loop, which should always be used as a source of
symmetry information in preference to the above space-group names.
They are only intended as comments.
;
_shelx_estimated_absorpt_t_max 0.984
_shelx_estimated_absorpt_t_min 0.975
_olex2_refinement_description
;
1. Fixed Uiso
 At 1.2 times of:
  All C(H) groups, All C(H,H) groups
 At 1.5 times of:
  All C(H,H,H) groups
2. Restrained distances
 O7-C35A
 1.51 with sigma of 0.001
 C80-C81
 1.51 with sigma of 0.02
3. Uiso/Uaniso restraints and constraints
O7 \\sim C35 \\sim C35A: within 1.7A with sigma of 0.01 and sigma for terminal
atoms of 0.02
C77 \\sim C79 \\sim C80 \\sim O10 \\sim C81: within 3.8A with sigma of 0.01 and
sigma for terminal atoms of 0.02
Uanis(C35) = Uanis(C35A)
4. Others
 Sof(C35A)=Sof(H35D)=Sof(H35E)=Sof(H35F)=1-FVAR(1)
 Sof(C35)=Sof(H35A)=Sof(H35B)=Sof(H35C)=FVAR(1)
 Sof(C8A)=Sof(H8AA)=Sof(H8AB)=Sof(H8AC)=1-FVAR(2)
 Sof(C8)=Sof(H8A)=Sof(H8B)=Sof(H8C)=FVAR(2)
 Fixed X: O10(-0.11071) C79(0.048141) C80(-0.03442) C81(0.0101)
 Fixed Y: O10(0.41596) C79(0.403529) C80(0.42504) C81(0.466419)
 Fixed Z: O10(0.19274) C79(0.15019) C80(0.18488) C81(0.20996)
5.a Secondary CH2 refined with riding coordinates:
 C19(H19A,H19B), C37(H37A,H37B), C1(H1A,H1B), C28(H28A,H28B), C10(H10A,H10B)
5.b Aromatic/amide H refined with riding coordinates:
 C42(H42), C33(H33), C39(H39), C72(H72), C69(H69), C53(H53), C15(H15),
 C56(H56), C59(H59), C57(H57), C64(H64), C73(H73), C12(H12), C75(H75), C6(H6),
 C67(H67), C74(H74), C58(H58), C24(H24), C51(H51), C21(H21), C3(H3), C48(H48),
 C66(H66), C30(H30), C65(H65), C50(H50), C49(H49)
5.c Idealised Me refined as rotating group:
 C9(H9A,H9B,H9C), C36(H36A,H36B,H36C), C27(H27A,H27B,H27C), C26(H26A,H26B,
 H26C), C17(H17A,H17B,H17C), C18(H18A,H18B,H18C), C35(H35A,H35B,H35C), C8(H8A,
 H8B,H8C), C35A(H35D,H35E,H35F), C8A(H8AA,H8AB,H8AC)
;
_olex2_submission_special_instructions 'No special instructions were received'

loop_
_space_group_symop_operation_xyz
'x, y, z'
'-x+1/2, -y, z+1/2'
'x+1/2, -y+1/2, -z'
'-x, y+1/2, -z+1/2'
'-x, -y, -z'
'x-1/2, y, -z-1/2'
'-x-1/2, y-1/2, z'
'x, -y-1/2, z-1/2'

loop_
_atom_site_label
_atom_site_type_symbol
_atom_site_fract_x
_atom_site_fract_y
_atom_site_fract_z
_atom_site_U_iso_or_equiv
_atom_site_adp_type
_atom_site_occupancy
_atom_site_site_symmetry_order
_atom_site_calc_flag
_atom_site_refinement_flags_posn
_atom_site_refinement_flags_adp
_atom_site_refinement_flags_occupancy
_atom_site_disorder_assembly
_atom_site_disorder_group
O2 O 0.4275(3) 0.47328(11) 0.04377(10) 0.0557(8) Uani 1 1 d . . . . .
O8 O 0.0687(3) 0.25813(10) 0.00569(10) 0.0573(9) Uani 1 1 d . . . . .
O5 O -0.0948(3) 0.27967(12) 0.14699(12) 0.0628(9) Uani 1 1 d . . . . .
O6 O 0.2891(3) 0.20442(12) 0.11804(10) 0.0632(10) Uani 1 1 d . . . . .
O3 O 0.2064(3) 0.31368(12) 0.24281(10) 0.0661(10) Uani 1 1 d . . . . .
O4 O 0.5264(3) 0.34434(12) 0.13208(13) 0.0718(11) Uani 1 1 d . . . . .
O1 O 0.2947(4) 0.46018(12) 0.20467(10) 0.0780(13) Uani 1 1 d . . . . .
C42 C 0.1941(3) 0.46393(12) 0.00951(12) 0.0364(9) Uani 1 1 d . . . . .
H42 H 0.264232 0.466006 -0.000173 0.044 Uiso 1 1 calc R . . . .
C71 C 0.2115(3) 0.34132(12) -0.12783(11) 0.0329(8) Uani 1 1 d . . . . .
C61 C 0.2078(3) 0.39182(12) -0.07029(12) 0.0367(9) Uani 1 1 d . . . . .
C45 C -0.0172(4) 0.53110(13) 0.11668(13) 0.0422(10) Uani 1 1 d . . . . .
C70 C 0.2695(3) 0.32014(12) -0.15935(12) 0.0376(9) Uani 1 1 d . . . . .
C62 C 0.2639(3) 0.37030(12) -0.10206(11) 0.0329(8) Uani 1 1 d . . . . .
C43 C 0.1252(3) 0.43625(12) -0.01016(12) 0.0358(9) Uani 1 1 d . . . . .
C33 C 0.0056(3) 0.32927(12) -0.00512(12) 0.0386(9) Uani 1 1 d . . . . .
H33 H 0.055370 0.333640 -0.026455 0.046 Uiso 1 1 calc R . . . .
C14 C 0.3196(3) 0.28880(14) 0.19104(12) 0.0413(10) Uani 1 1 d . . . . .
C41 C 0.1636(3) 0.48843(12) 0.04263(12) 0.0365(9) Uani 1 1 d . . . . .
C38 C 0.0203(3) 0.43327(12) 0.00316(12) 0.0342(8) Uani 1 1 d . . . . .
C39 C -0.0105(3) 0.45832(13) 0.03569(12) 0.0391(9) Uani 1 1 d . . . . .
H39 H -0.081337 0.456989 0.044718 0.047 Uiso 1 1 calc R . . . .
C72 C 0.1030(3) 0.33250(13) -0.12372(12) 0.0379(9) Uani 1 1 d . . . . .
H72 H 0.063497 0.346221 -0.102864 0.046 Uiso 1 1 calc R . . . .
C68 C 0.4280(3) 0.35795(13) -0.13994(13) 0.0387(9) Uani 1 1 d . . . . .
C46 C -0.0665(3) 0.55337(13) 0.14988(12) 0.0382(9) Uani 1 1 d . . . . .
C52 C -0.2229(3) 0.56614(13) 0.19223(12) 0.0392(9) Uani 1 1 d . . . . .
C63 C 0.3715(3) 0.37908(12) -0.10761(12) 0.0364(9) Uani 1 1 d . . . . .
C32 C -0.0631(3) 0.36160(13) 0.00517(13) 0.0397(9) Uani 1 1 d . . . . .
C60 C 0.1655(3) 0.41155(12) -0.04357(12) 0.0368(9) Uani 1 1 d . . . . .
C69 C 0.3756(3) 0.32918(13) -0.16449(12) 0.0403(9) Uani 1 1 d . . . . .
H69 H 0.413446 0.315120 -0.185591 0.048 Uiso 1 1 calc R . . . .
C55 C -0.0097(3) 0.58218(12) 0.17356(12) 0.0364(9) Uani 1 1 d . . . . .
C47 C -0.1735(3) 0.54482(13) 0.15865(12) 0.0398(9) Uani 1 1 d . . . . .
C40 C 0.0585(3) 0.48557(12) 0.05586(12) 0.0379(9) Uani 1 1 d . . . . .
C2 C 0.3064(4) 0.49058(13) 0.09534(13) 0.0440(10) Uani 1 1 d . . . . .
C54 C -0.0593(3) 0.60280(13) 0.20735(12) 0.0389(9) Uani 1 1 d . . . . .
C11 C 0.4164(4) 0.36814(14) 0.18548(14) 0.0462(11) Uani 1 1 d . . . . .
C53 C -0.1644(3) 0.59410(13) 0.21582(12) 0.0405(10) Uani 1 1 d . . . . .
H53 H -0.197045 0.607720 0.238457 0.049 Uiso 1 1 calc R . . . .
C19 C 0.2671(4) 0.24634(15) 0.19293(14) 0.0491(11) Uani 1 1 d . . . . .
H19A H 0.238970 0.241726 0.220954 0.059 Uiso 1 1 calc R . . . .
H19B H 0.319673 0.224127 0.187337 0.059 Uiso 1 1 calc R . . . .
C44 C 0.0203(4) 0.51057(13) 0.08922(13) 0.0433(10) Uani 1 1 d . . . . .
C37 C -0.0572(3) 0.40365(13) -0.01686(13) 0.0406(9) Uani 1 1 d . . . . .
H37A H -0.036338 0.398929 -0.045826 0.049 Uiso 1 1 calc R . . . .
H37B H -0.127598 0.416843 -0.016883 0.049 Uiso 1 1 calc R . . . .
C15 C 0.4004(4) 0.29619(14) 0.16326(13) 0.0447(10) Uani 1 1 d . . . . .
H15 H 0.423916 0.273866 0.146164 0.054 Uiso 1 1 calc R . . . .
C13 C 0.2873(4) 0.32216(15) 0.21580(13) 0.0473(11) Uani 1 1 d . . . . .
C56 C 0.0966(3) 0.59312(13) 0.16467(13) 0.0436(10) Uani 1 1 d . . . . .
H56 H 0.131239 0.580063 0.142155 0.052 Uiso 1 1 calc R . . . .
C59 C -0.0009(4) 0.63215(14) 0.23115(13) 0.0467(11) Uani 1 1 d . . . . .
H59 H -0.033254 0.645407 0.254077 0.056 Uiso 1 1 calc R . . . .
O7 O -0.2005(4) 0.38766(16) 0.04683(16) 0.1068(19) Uani 1 1 d D U . . .
C57 C 0.1494(4) 0.62184(15) 0.18778(14) 0.0502(11) Uani 1 1 d . . . . .
H57 H 0.219865 0.628693 0.181033 0.060 Uiso 1 1 calc R . . . .
C29 C -0.0683(3) 0.28381(14) 0.04687(14) 0.0471(11) Uani 1 1 d . . . . .
C34 C 0.0033(3) 0.29086(13) 0.01497(13) 0.0414(10) Uani 1 1 d . . . . .
C64 C 0.4259(4) 0.40839(15) -0.08283(15) 0.0492(11) Uani 1 1 d . . . . .
H64 H 0.390060 0.422172 -0.061040 0.059 Uiso 1 1 calc R . . . .
C1 C 0.2431(4) 0.51583(13) 0.06427(13) 0.0447(10) Uani 1 1 d . . . . .
H1A H 0.206426 0.539061 0.078570 0.054 Uiso 1 1 calc R . . . .
H1B H 0.291145 0.528345 0.043704 0.054 Uiso 1 1 calc R . . . .
C22 C 0.0026(4) 0.26156(14) 0.14059(15) 0.0479(11) Uani 1 1 d . . . . .
C73 C 0.0543(4) 0.30452(14) -0.14935(13) 0.0471(11) Uani 1 1 d . . . . .
H73 H -0.018599 0.299089 -0.146153 0.057 Uiso 1 1 calc R . . . .
C12 C 0.3366(4) 0.36115(15) 0.21319(13) 0.0517(12) Uani 1 1 d . . . . .
H12 H 0.314769 0.383312 0.230824 0.062 Uiso 1 1 calc R . . . .
C7 C 0.3960(4) 0.46781(14) 0.08391(14) 0.0461(10) Uani 1 1 d . . . . .
C75 C 0.2156(4) 0.29116(14) -0.18550(13) 0.0475(11) Uani 1 1 d . . . . .
H75 H 0.253145 0.276993 -0.206615 0.057 Uiso 1 1 calc R . . . .
C25 C 0.1924(4) 0.22319(15) 0.12438(14) 0.0469(11) Uani 1 1 d . . . . .
C16 C 0.4472(4) 0.33521(15) 0.15989(14) 0.0479(11) Uani 1 1 d . . . . .
C23 C 0.0175(4) 0.24202(14) 0.10282(15) 0.0477(11) Uani 1 1 d . . . . .
C20 C 0.1788(4) 0.24296(14) 0.16205(13) 0.0450(10) Uani 1 1 d . . . . .
C6 C 0.4468(4) 0.44228(13) 0.11178(14) 0.0478(11) Uani 1 1 d . . . . .
H6 H 0.505300 0.426096 0.103003 0.057 Uiso 1 1 calc R . . . .
C67 C 0.5370(4) 0.36808(15) -0.14548(15) 0.0500(11) Uani 1 1 d . . . . .
H67 H 0.575868 0.354301 -0.166452 0.060 Uiso 1 1 calc R . . . .
C74 C 0.1113(4) 0.28358(15) -0.18055(14) 0.0522(12) Uani 1 1 d . . . . .
H74 H 0.076612 0.264152 -0.198121 0.063 Uiso 1 1 calc R . . . .
C58 C 0.1008(4) 0.64160(15) 0.22165(14) 0.0485(11) Uani 1 1 d . . . . .
H58 H 0.138576 0.661396 0.237760 0.058 Uiso 1 1 calc R . . . .
C24 C 0.1124(4) 0.22269(14) 0.09532(14) 0.0488(11) Uani 1 1 d . . . . .
H24 H 0.123396 0.208783 0.069819 0.059 Uiso 1 1 calc R . . . .
C51 C -0.3312(4) 0.55781(14) 0.20075(15) 0.0501(11) Uani 1 1 d . . . . .
H51 H -0.365181 0.571818 0.222865 0.060 Uiso 1 1 calc R . . . .
C28 C -0.0685(4) 0.24290(14) 0.07056(16) 0.0533(12) Uani 1 1 d . . . . .
H28A H -0.058395 0.219199 0.051206 0.064 Uiso 1 1 calc R . . . .
H28B H -0.137470 0.239210 0.084119 0.064 Uiso 1 1 calc R . . . .
C21 C 0.0822(4) 0.26163(14) 0.17009(15) 0.0492(11) Uani 1 1 d . . . . .
H21 H 0.070306 0.274594 0.196001 0.059 Uiso 1 1 calc R . . . .
C3 C 0.2738(4) 0.48861(14) 0.13577(14) 0.0528(12) Uani 1 1 d . . . . .
H3 H 0.214594 0.504458 0.144401 0.063 Uiso 1 1 calc R . . . .
C48 C -0.2341(4) 0.51579(16) 0.13550(16) 0.0563(12) Uani 1 1 d . . . . .
H48 H -0.202392 0.500780 0.113500 0.068 Uiso 1 1 calc R . . . .
C66 C 0.5847(4) 0.39660(17) -0.12159(17) 0.0586(13) Uani 1 1 d . . . . .
H66 H 0.656619 0.402970 -0.126167 0.070 Uiso 1 1 calc R . . . .
C5 C 0.4142(4) 0.43974(14) 0.15223(15) 0.0531(12) Uani 1 1 d . . . . .
C4 C 0.3273(5) 0.46350(14) 0.16409(14) 0.0570(13) Uani 1 1 d . . . . .
C30 C -0.1373(4) 0.31597(17) 0.05665(17) 0.0590(14) Uani 1 1 d . . . . .
H30 H -0.187814 0.311604 0.077713 0.071 Uiso 1 1 calc R . . . .
C10 C 0.4703(4) 0.41102(15) 0.18248(16) 0.0599(14) Uani 1 1 d . . . . .
H10A H 0.471199 0.424417 0.209972 0.072 Uiso 1 1 calc R . . . .
H10B H 0.543887 0.407070 0.173536 0.072 Uiso 1 1 calc R . . . .
C65 C 0.5303(4) 0.41728(18) -0.08985(17) 0.0605(14) Uani 1 1 d . . . . .
H65 H 0.565475 0.437402 -0.073223 0.073 Uiso 1 1 calc R . . . .
C31 C -0.1344(4) 0.35462(17) 0.03631(17) 0.0613(14) Uani 1 1 d . . . . .
C50 C -0.3854(4) 0.53001(17) 0.17733(18) 0.0632(14) Uani 1 1 d . . . . .
H50 H -0.457063 0.524567 0.183318 0.076 Uiso 1 1 calc R . . . .
C49 C -0.3371(4) 0.50922(18) 0.14445(19) 0.0658(14) Uani 1 1 d . . . . .
H49 H -0.376880 0.490233 0.128123 0.079 Uiso 1 1 calc R . . . .
C9 C 0.5230(5) 0.4533(2) 0.03164(19) 0.0752(17) Uani 1 1 d . . . . .
H9A H 0.537969 0.460035 0.002807 0.113 Uiso 1 1 calc GR . . . .
H9B H 0.515980 0.422793 0.034792 0.113 Uiso 1 1 calc GR . . . .
H9C H 0.580591 0.463448 0.048992 0.113 Uiso 1 1 calc GR . . . .
C36 C 0.1422(5) 0.26368(18) -0.02696(17) 0.0745(17) Uani 1 1 d . . . . .
H36A H 0.104353 0.266802 -0.053032 0.112 Uiso 1 1 calc GR . . . .
H36B H 0.188417 0.239098 -0.028465 0.112 Uiso 1 1 calc GR . . . .
H36C H 0.184203 0.288953 -0.021816 0.112 Uiso 1 1 calc GR . . . .
C27 C 0.3056(5) 0.1832(2) 0.07985(17) 0.0793(19) Uani 1 1 d . . . . .
H27A H 0.310041 0.203930 0.057589 0.119 Uiso 1 1 calc GR . . . .
H27B H 0.246879 0.164036 0.074578 0.119 Uiso 1 1 calc GR . . . .
H27C H 0.371086 0.167133 0.081171 0.119 Uiso 1 1 calc GR . . . .
C26 C -0.1124(5) 0.2986(2) 0.1860(2) 0.0771(17) Uani 1 1 d . . . . .
H26A H -0.185069 0.308533 0.187578 0.116 Uiso 1 1 calc GR . . . .
H26B H -0.064504 0.322487 0.189436 0.116 Uiso 1 1 calc GR . . . .
H26C H -0.099648 0.277922 0.207732 0.116 Uiso 1 1 calc GR . . . .
C17 C 0.1570(6) 0.3480(2) 0.26298(19) 0.097(2) Uani 1 1 d . . . . .
H17A H 0.133454 0.368503 0.242485 0.145 Uiso 1 1 calc GR . . . .
H17B H 0.206885 0.361346 0.281801 0.145 Uiso 1 1 calc GR . . . .
H17C H 0.096356 0.337675 0.278585 0.145 Uiso 1 1 calc GR . . . .
C18 C 0.5657(7) 0.3099(2) 0.1084(3) 0.120(3) Uani 1 1 d . . . . .
H18A H 0.614500 0.320401 0.087500 0.180 Uiso 1 1 calc GR . . . .
H18B H 0.507139 0.295404 0.094898 0.180 Uiso 1 1 calc GR . . . .
H18C H 0.602414 0.290131 0.126550 0.180 Uiso 1 1 calc GR . . . .
C35 C -0.2298(10) 0.3948(3) 0.0921(4) 0.117(4) Uani 0.692(10) 1 d . U P A 1
H35A H -0.271374 0.370951 0.102047 0.175 Uiso 0.692(10) 1 calc GR . P A 1
H35B H -0.271006 0.420712 0.094572 0.175 Uiso 0.692(10) 1 calc GR . P A 1
H35C H -0.165695 0.397318 0.108566 0.175 Uiso 0.692(10) 1 calc GR . P A 1
C8 C 0.295(3) 0.4992(6) 0.2261(6) 0.090(7) Uani 0.46(5) 1 d . . P B 1
H8A H 0.365822 0.511260 0.225484 0.134 Uiso 0.46(5) 1 calc GR . P B 1
H8B H 0.273555 0.494654 0.254664 0.134 Uiso 0.46(5) 1 calc GR . P B 1
H8C H 0.245915 0.518683 0.212784 0.134 Uiso 0.46(5) 1 calc GR . P B 1
O9 O 0.3218(8) 0.2899(2) 0.0532(2) 0.173(3) Uani 1 1 d . . . . .
C76 C 0.3632(10) 0.3612(3) 0.0296(3) 0.139(4) Uani 1 1 d . . . . .
C77 C 0.3064(11) 0.3334(5) 0.0538(3) 0.154(5) Uani 1 1 d . U . . .
C78 C 0.2180(10) 0.3495(5) 0.0825(4) 0.176(5) Uani 1 1 d . . . . .
O10 O -0.110710 0.415960 0.192740 0.208(4) Uani 1 1 d . U . . .
C79 C 0.048141 0.403529 0.150190 0.159(4) Uani 1 1 d . U . . .
C80 C -0.034420 0.425040 0.184880 0.190(5) Uani 1 1 d D U . . .
C81 C 0.010100 0.466419 0.209960 0.199(5) Uani 1 1 d D U . . .
C35A C -0.2941(10) 0.3713(6) 0.0233(6) 0.117(4) Uani 0.308(10) 1 d D U P A 2
H35D H -0.276631 0.369476 -0.006039 0.175 Uiso 0.308(10) 1 calc GR . P A 2
H35E H -0.353610 0.390446 0.027011 0.175 Uiso 0.308(10) 1 calc GR . P A 2
H35F H -0.312927 0.343284 0.033521 0.175 Uiso 0.308(10) 1 calc GR . P A 2
C8A C 0.213(5) 0.4875(13) 0.2215(6) 0.15(2) Uani 0.54(5) 1 d . . P B 2
H8AA H 0.232297 0.516969 0.216838 0.230 Uiso 0.54(5) 1 calc GR . P B 2
H8AB H 0.206319 0.482379 0.251126 0.230 Uiso 0.54(5) 1 calc GR . P B 2
H8AC H 0.146263 0.481452 0.207903 0.230 Uiso 0.54(5) 1 calc GR . P B 2

loop_
_atom_site_aniso_label
_atom_site_aniso_U_11
_atom_site_aniso_U_22
_atom_site_aniso_U_33
_atom_site_aniso_U_23
_atom_site_aniso_U_13
_atom_site_aniso_U_12
O2 0.0521(19) 0.063(2) 0.052(2) 0.0099(16) -0.0037(16) 0.0045(16)
O8 0.081(2) 0.0423(17) 0.0486(18) 0.0039(14) 0.0113(17) 0.0135(17)
O5 0.0452(19) 0.069(2) 0.074(2) 0.0080(19) 0.0091(17) 0.0082(17)
O6 0.058(2) 0.085(3) 0.0469(19) -0.0034(18) 0.0009(16) 0.0233(19)
O3 0.067(2) 0.087(3) 0.0447(19) 0.0025(18) 0.0219(17) 0.026(2)
O4 0.062(2) 0.064(2) 0.089(3) 0.015(2) 0.030(2) 0.0089(19)
O1 0.132(4) 0.066(2) 0.0360(18) -0.0024(16) -0.008(2) 0.034(2)
C42 0.036(2) 0.038(2) 0.036(2) -0.0029(17) -0.0039(17) 0.0051(17)
C71 0.043(2) 0.0314(19) 0.0244(18) 0.0010(15) -0.0019(16) -0.0015(17)
C61 0.037(2) 0.037(2) 0.035(2) -0.0039(17) -0.0019(18) -0.0011(17)
C45 0.052(3) 0.041(2) 0.033(2) -0.0021(18) -0.0014(19) 0.010(2)
C70 0.049(2) 0.034(2) 0.0294(19) 0.0016(16) -0.0025(18) 0.0023(18)
C62 0.037(2) 0.0331(19) 0.0289(19) 0.0007(15) 0.0004(16) 0.0001(16)
C43 0.042(2) 0.035(2) 0.0310(19) -0.0041(16) -0.0038(17) 0.0078(17)
C33 0.043(2) 0.038(2) 0.034(2) -0.0025(17) -0.0024(18) -0.0041(18)
C14 0.041(2) 0.051(2) 0.032(2) 0.0051(18) 0.0007(18) 0.0141(19)
C41 0.047(2) 0.0304(19) 0.032(2) -0.0003(16) -0.0045(18) 0.0063(17)
C38 0.038(2) 0.0320(19) 0.032(2) 0.0025(16) -0.0008(17) 0.0048(17)
C39 0.044(2) 0.039(2) 0.035(2) 0.0043(17) 0.0026(18) 0.0086(18)
C72 0.040(2) 0.040(2) 0.034(2) 0.0034(17) 0.0008(17) -0.0035(18)
C68 0.036(2) 0.042(2) 0.038(2) 0.0043(18) 0.0007(18) 0.0062(18)
C46 0.044(2) 0.039(2) 0.032(2) -0.0011(16) -0.0003(18) 0.0087(18)
C52 0.046(2) 0.036(2) 0.036(2) 0.0067(17) -0.0004(18) 0.0049(18)
C63 0.036(2) 0.037(2) 0.035(2) -0.0017(17) 0.0028(17) 0.0009(17)
C32 0.038(2) 0.040(2) 0.041(2) 0.0042(18) -0.0047(18) -0.0017(18)
C60 0.037(2) 0.038(2) 0.035(2) -0.0014(17) -0.0023(18) -0.0001(17)
C69 0.049(2) 0.039(2) 0.033(2) 0.0015(17) 0.0040(18) 0.0091(19)
C55 0.046(2) 0.034(2) 0.029(2) 0.0029(16) -0.0004(17) 0.0075(17)
C47 0.047(2) 0.037(2) 0.036(2) -0.0007(17) -0.0039(19) 0.0043(18)
C40 0.048(2) 0.035(2) 0.030(2) 0.0022(16) -0.0022(18) 0.0094(18)
C2 0.057(3) 0.035(2) 0.041(2) -0.0017(18) -0.014(2) 0.003(2)
C54 0.048(2) 0.039(2) 0.030(2) 0.0032(16) -0.0005(18) 0.0077(19)
C11 0.051(3) 0.047(2) 0.041(2) -0.0002(19) -0.015(2) 0.014(2)
C53 0.051(3) 0.039(2) 0.031(2) -0.0003(17) 0.0033(19) 0.0075(19)
C19 0.054(3) 0.053(3) 0.041(2) 0.009(2) 0.001(2) 0.008(2)
C44 0.051(3) 0.040(2) 0.038(2) -0.0011(18) -0.004(2) 0.010(2)
C37 0.041(2) 0.042(2) 0.038(2) 0.0028(18) -0.0057(18) 0.0042(19)
C15 0.050(3) 0.046(2) 0.038(2) -0.0001(18) 0.006(2) 0.013(2)
C13 0.053(3) 0.058(3) 0.031(2) 0.0034(19) 0.0026(19) 0.020(2)
C56 0.045(2) 0.045(2) 0.041(2) 0.0008(19) 0.0028(19) 0.006(2)
C59 0.063(3) 0.046(2) 0.031(2) -0.0025(18) -0.001(2) 0.003(2)
O7 0.088(3) 0.114(4) 0.118(4) 0.055(3) 0.052(3) 0.066(3)
C57 0.047(3) 0.058(3) 0.045(3) 0.002(2) -0.004(2) 0.000(2)
C29 0.038(2) 0.050(3) 0.053(3) 0.013(2) -0.007(2) -0.008(2)
C34 0.046(2) 0.040(2) 0.038(2) -0.0013(18) -0.0075(19) -0.0004(19)
C64 0.041(2) 0.051(3) 0.056(3) -0.011(2) 0.004(2) -0.007(2)
C1 0.056(3) 0.037(2) 0.040(2) -0.0043(18) -0.012(2) 0.005(2)
C22 0.043(2) 0.044(2) 0.057(3) 0.012(2) 0.007(2) 0.000(2)
C73 0.051(3) 0.048(2) 0.042(2) 0.0026(19) -0.006(2) -0.011(2)
C12 0.070(3) 0.053(3) 0.032(2) -0.0053(19) -0.009(2) 0.021(2)
C7 0.053(3) 0.043(2) 0.042(2) -0.0019(19) -0.012(2) -0.002(2)
C75 0.063(3) 0.044(2) 0.035(2) -0.0079(18) -0.003(2) 0.001(2)
C25 0.047(3) 0.053(3) 0.041(2) 0.011(2) 0.006(2) 0.004(2)
C16 0.042(2) 0.054(3) 0.048(3) 0.006(2) -0.001(2) 0.011(2)
C23 0.046(2) 0.041(2) 0.056(3) 0.017(2) 0.001(2) -0.005(2)
C20 0.049(3) 0.045(2) 0.041(2) 0.0107(19) 0.004(2) 0.004(2)
C6 0.052(3) 0.037(2) 0.054(3) -0.002(2) -0.015(2) 0.000(2)
C67 0.039(2) 0.059(3) 0.052(3) 0.001(2) 0.006(2) 0.008(2)
C74 0.065(3) 0.048(3) 0.043(3) -0.009(2) -0.008(2) -0.010(2)
C58 0.055(3) 0.050(3) 0.040(2) -0.004(2) -0.006(2) -0.006(2)
C24 0.055(3) 0.050(3) 0.041(2) 0.009(2) 0.001(2) -0.002(2)
C51 0.046(3) 0.048(3) 0.057(3) 0.003(2) 0.004(2) 0.007(2)
C28 0.049(3) 0.046(3) 0.065(3) 0.017(2) -0.009(2) -0.011(2)
C21 0.051(3) 0.049(3) 0.047(3) 0.010(2) 0.008(2) 0.000(2)
C3 0.074(3) 0.042(2) 0.042(2) -0.0082(19) -0.014(2) 0.017(2)
C48 0.056(3) 0.054(3) 0.059(3) -0.015(2) -0.004(2) 0.001(2)
C66 0.033(2) 0.074(3) 0.069(3) -0.005(3) 0.003(2) -0.004(2)
C5 0.068(3) 0.042(2) 0.050(3) -0.004(2) -0.026(2) 0.003(2)
C4 0.093(4) 0.041(2) 0.037(2) -0.0041(19) -0.017(3) 0.013(3)
C30 0.034(2) 0.070(3) 0.073(3) 0.027(3) 0.012(2) 0.005(2)
C10 0.072(3) 0.050(3) 0.058(3) 0.006(2) -0.029(3) 0.004(2)
C65 0.038(3) 0.073(3) 0.071(3) -0.019(3) -0.003(2) -0.009(2)
C31 0.040(3) 0.070(3) 0.074(3) 0.030(3) 0.012(2) 0.016(2)
C50 0.046(3) 0.065(3) 0.078(4) 0.002(3) 0.001(3) -0.005(2)
C49 0.054(3) 0.064(3) 0.079(4) -0.013(3) -0.008(3) -0.009(3)
C9 0.078(4) 0.076(4) 0.072(4) 0.009(3) 0.006(3) 0.023(3)
C36 0.103(5) 0.059(3) 0.062(3) -0.004(3) 0.027(3) 0.027(3)
C27 0.069(4) 0.117(5) 0.052(3) -0.015(3) 0.009(3) 0.030(4)
C26 0.058(3) 0.081(4) 0.093(4) -0.009(3) 0.022(3) 0.012(3)
C17 0.108(5) 0.117(5) 0.065(4) 0.009(4) 0.036(4) 0.066(5)
C18 0.119(6) 0.087(5) 0.154(7) 0.005(5) 0.101(6) 0.019(4)
C35 0.125(7) 0.079(5) 0.145(8) 0.028(5) 0.093(6) 0.041(5)
C8 0.121(19) 0.092(11) 0.056(9) -0.038(8) 0.028(10) -0.011(12)
O9 0.258(10) 0.095(4) 0.166(7) -0.006(4) -0.012(6) -0.051(6)
C76 0.194(11) 0.101(6) 0.123(7) 0.035(6) 0.016(7) -0.057(7)
C77 0.181(12) 0.185(12) 0.097(7) -0.033(8) -0.063(8) 0.031(10)
C78 0.143(10) 0.258(15) 0.128(9) -0.037(9) -0.037(8) 0.066(10)
O10 0.213(8) 0.219(7) 0.190(7) 0.086(6) 0.070(6) -0.010(7)
C79 0.161(8) 0.156(7) 0.161(8) 0.086(6) 0.066(6) 0.007(6)
C80 0.166(9) 0.189(8) 0.214(9) 0.125(8) 0.041(8) -0.002(8)
C81 0.203(10) 0.199(9) 0.196(9) 0.108(8) 0.030(8) 0.000(8)
C35A 0.125(7) 0.079(5) 0.145(8) 0.028(5) 0.093(6) 0.041(5)
C8A 0.26(5) 0.14(2) 0.062(10) 0.009(11) 0.046(17) 0.10(3)

loop_
_atom_type_symbol
_atom_type_description
_atom_type_scat_dispersion_real
_atom_type_scat_dispersion_imag
_atom_type_scat_source
C C 0.0033 0.0016 'International Tables Vol C Tables 4.2.6.8 and 6.1.1.4'
H H 0.0000 0.0000 'International Tables Vol C Tables 4.2.6.8 and 6.1.1.4'
O O 0.0106 0.0060 'International Tables Vol C Tables 4.2.6.8 and 6.1.1.4'

loop_
_geom_angle_atom_site_label_1
_geom_angle_atom_site_label_2
_geom_angle_atom_site_label_3
_geom_angle
C7 O2 C9 117.0(4)
C34 O8 C36 118.1(4)
C22 O5 C26 116.9(4)
C25 O6 C27 117.6(4)
C13 O3 C17 118.4(5)
C16 O4 C18 116.5(4)
C4 O1 C8 113.4(9)
C4 O1 C8A 121.6(8)
C43 C42 H42 118.9
C41 C42 H42 118.9
C41 C42 C43 122.2(4)
C62 C71 C70 119.1(4)
C62 C71 C72 122.3(4)
C72 C71 C70 118.6(4)
C60 C61 C62 176.2(4)
C44 C45 C46 176.3(5)
C69 C70 C71 119.4(4)
C69 C70 C75 121.9(4)
C75 C70 C71 118.7(4)
C71 C62 C61 120.2(4)
C63 C62 C71 120.9(4)
C63 C62 C61 118.9(3)
C42 C43 C38 119.9(4)
C42 C43 C60 117.8(4)
C38 C43 C60 122.3(4)
C32 C33 H33 119.2
C34 C33 H33 119.2
C34 C33 C32 121.6(4)
C15 C14 C19 120.4(4)
C15 C14 C13 117.8(4)
C13 C14 C19 121.8(4)
C42 C41 C40 117.9(4)
C42 C41 C1 119.9(4)
C40 C41 C1 122.2(4)
C43 C38 C37 122.0(4)
C39 C38 C43 117.8(4)
C39 C38 C37 120.2(4)
C38 C39 H39 118.7
C38 C39 C40 122.5(4)
C40 C39 H39 118.7
C71 C72 H72 119.5
C73 C72 C71 120.9(4)
C73 C72 H72 119.5
C69 C68 C63 119.2(4)
C69 C68 C67 122.8(4)
C67 C68 C63 118.0(4)
C55 C46 C45 120.7(4)
C55 C46 C47 120.8(4)
C47 C46 C45 118.5(4)
C47 C52 C51 118.9(4)
C53 C52 C47 119.2(4)
C53 C52 C51 121.9(4)
C62 C63 C68 119.1(4)
C62 C63 C64 122.3(4)
C64 C63 C68 118.6(4)
C33 C32 C37 120.4(4)
C31 C32 C33 118.2(4)
C31 C32 C37 121.4(4)
C61 C60 C43 174.2(4)
C70 C69 H69 118.8
C68 C69 C70 122.3(4)
C68 C69 H69 118.8
C46 C55 C54 119.6(4)
C46 C55 C56 122.6(4)
C54 C55 C56 117.7(4)
C46 C47 C52 119.0(4)
C46 C47 C48 122.7(4)
C48 C47 C52 118.2(4)
C41 C40 C44 121.3(4)
C39 C40 C41 119.6(4)
C39 C40 C44 119.1(4)
C7 C2 C1 121.9(4)
C3 C2 C1 119.8(4)
C3 C2 C7 118.3(4)
C53 C54 C55 119.1(4)
C53 C54 C59 121.7(4)
C59 C54 C55 119.2(4)
C12 C11 C16 118.5(4)
C12 C11 C10 121.2(4)
C16 C11 C10 120.3(5)
C52 C53 C54 122.2(4)
C52 C53 H53 118.9
C54 C53 H53 118.9
C14 C19 H19A 109.3
C14 C19 H19B 109.3
C14 C19 C20 111.5(4)
H19A C19 H19B 108.0
C20 C19 H19A 109.3
C20 C19 H19B 109.3
C45 C44 C40 176.6(5)
C38 C37 C32 112.2(3)
C38 C37 H37A 109.2
C38 C37 H37B 109.2
C32 C37 H37A 109.2
C32 C37 H37B 109.2
H37A C37 H37B 107.9
C14 C15 H15 119.2
C16 C15 C14 121.6(4)
C16 C15 H15 119.2
O3 C13 C14 116.1(4)
O3 C13 C12 123.4(4)
C12 C13 C14 120.6(4)
C55 C56 H56 119.3
C57 C56 C55 121.4(4)
C57 C56 H56 119.3
C54 C59 H59 119.4
C58 C59 C54 121.2(4)
C58 C59 H59 119.4
C31 O7 C35 119.7(5)
C31 O7 C35A 95.4(9)
C56 C57 H57 119.6
C56 C57 C58 120.9(5)
C58 C57 H57 119.6
C34 C29 C28 121.1(4)
C30 C29 C34 117.8(4)
C30 C29 C28 121.1(4)
O8 C34 C33 123.6(4)
O8 C34 C29 116.1(4)
C33 C34 C29 120.3(4)
C63 C64 H64 119.5
C65 C64 C63 120.9(4)
C65 C64 H64 119.5
C41 C1 C2 111.2(3)
C41 C1 H1A 109.4
C41 C1 H1B 109.4
C2 C1 H1A 109.4
C2 C1 H1B 109.4
H1A C1 H1B 108.0
O5 C22 C23 116.2(4)
O5 C22 C21 123.2(4)
C23 C22 C21 120.5(4)
C72 C73 H73 119.7
C72 C73 C74 120.7(4)
C74 C73 H73 119.7
C11 C12 C13 121.2(4)
C11 C12 H12 119.4
C13 C12 H12 119.4
O2 C7 C2 115.1(4)
O2 C7 C6 124.1(4)
C6 C7 C2 120.8(4)
C70 C75 H75 119.6
C74 C75 C70 120.9(4)
C74 C75 H75 119.6
O6 C25 C20 115.9(4)
O6 C25 C24 123.1(4)
C20 C25 C24 120.9(4)
O4 C16 C11 115.9(4)
C15 C16 O4 123.7(4)
C15 C16 C11 120.4(4)
C22 C23 C28 120.3(4)
C24 C23 C22 118.4(4)
C24 C23 C28 121.3(5)
C25 C20 C19 121.7(4)
C25 C20 C21 118.0(4)
C21 C20 C19 120.2(4)
C7 C6 H6 119.3
C7 C6 C5 121.3(5)
C5 C6 H6 119.3
C68 C67 H67 119.4
C66 C67 C68 121.2(4)
C66 C67 H67 119.4
C73 C74 H74 119.9
C75 C74 C73 120.2(4)
C75 C74 H74 119.9
C59 C58 C57 119.7(4)
C59 C58 H58 120.2
C57 C58 H58 120.2
C25 C24 H24 119.4
C23 C24 C25 121.2(5)
C23 C24 H24 119.4
C52 C51 H51 119.9
C50 C51 C52 120.2(5)
C50 C51 H51 119.9
C29 C28 C23 111.5(4)
C29 C28 H28A 109.3
C29 C28 H28B 109.3
C23 C28 H28A 109.3
C23 C28 H28B 109.3
H28A C28 H28B 108.0
C22 C21 H21 119.6
C20 C21 C22 120.9(4)
C20 C21 H21 119.6
C2 C3 H3 119.8
C2 C3 C4 120.5(5)
C4 C3 H3 119.8
C47 C48 H48 119.6
C49 C48 C47 120.8(5)
C49 C48 H48 119.6
C67 C66 H66 119.4
C67 C66 C65 121.2(4)
C65 C66 H66 119.4
C6 C5 C4 118.0(4)
C6 C5 C10 120.7(5)
C4 C5 C10 121.3(5)
O1 C4 C3 121.7(5)
O1 C4 C5 117.3(4)
C3 C4 C5 121.0(5)
C29 C30 H30 119.2
C29 C30 C31 121.6(4)
C31 C30 H30 119.2
C11 C10 H10A 109.3
C11 C10 H10B 109.3
C5 C10 C11 111.4(4)
C5 C10 H10A 109.3
C5 C10 H10B 109.3
H10A C10 H10B 108.0
C64 C65 C66 120.1(5)
C64 C65 H65 119.9
C66 C65 H65 119.9
C32 C31 O7 117.3(4)
C32 C31 C30 120.5(5)
O7 C31 C30 122.2(5)
C51 C50 H50 119.6
C51 C50 C49 120.9(5)
C49 C50 H50 119.6
C48 C49 C50 121.0(5)
C48 C49 H49 119.5
C50 C49 H49 119.5
O2 C9 H9A 109.5
O2 C9 H9B 109.5
O2 C9 H9C 109.5
H9A C9 H9B 109.5
H9A C9 H9C 109.5
H9B C9 H9C 109.5
O8 C36 H36A 109.5
O8 C36 H36B 109.5
O8 C36 H36C 109.5
H36A C36 H36B 109.5
H36A C36 H36C 109.5
H36B C36 H36C 109.5
O6 C27 H27A 109.5
O6 C27 H27B 109.5
O6 C27 H27C 109.5
H27A C27 H27B 109.5
H27A C27 H27C 109.5
H27B C27 H27C 109.5
O5 C26 H26A 109.5
O5 C26 H26B 109.5
O5 C26 H26C 109.5
H26A C26 H26B 109.5
H26A C26 H26C 109.5
H26B C26 H26C 109.5
O3 C17 H17A 109.5
O3 C17 H17B 109.5
O3 C17 H17C 109.5
H17A C17 H17B 109.5
H17A C17 H17C 109.5
H17B C17 H17C 109.5
O4 C18 H18A 109.5
O4 C18 H18B 109.5
O4 C18 H18C 109.5
H18A C18 H18B 109.5
H18A C18 H18C 109.5
H18B C18 H18C 109.5
O7 C35 H35A 109.5
O7 C35 H35B 109.5
O7 C35 H35C 109.5
H35A C35 H35B 109.5
H35A C35 H35C 109.5
H35B C35 H35C 109.5
O1 C8 H8A 109.5
O1 C8 H8B 109.5
O1 C8 H8C 109.5
H8A C8 H8B 109.5
H8A C8 H8C 109.5
H8B C8 H8C 109.5
O9 C77 C78 115.9(13)
C76 C77 O9 123.4(12)
C76 C77 C78 120.7(12)
O10 C80 C79 129.138(2)
O10 C80 C81 114.794(2)
C81 C80 C79 116.067(2)
O7 C35A H35D 109.5
O7 C35A H35E 109.5
O7 C35A H35F 109.5
H35D C35A H35E 109.5
H35D C35A H35F 109.5
H35E C35A H35F 109.5
O1 C8A H8AA 109.5
O1 C8A H8AB 109.5
O1 C8A H8AC 109.5
H8AA C8A H8AB 109.5
H8AA C8A H8AC 109.5
H8AB C8A H8AC 109.5

loop_
_geom_bond_atom_site_label_1
_geom_bond_atom_site_label_2
_geom_bond_distance
O2 C7 1.377(6)
O2 C9 1.427(6)
O8 C34 1.367(5)
O8 C36 1.426(6)
O5 C22 1.384(6)
O5 C26 1.420(7)
O6 C25 1.385(6)
O6 C27 1.428(6)
O3 C13 1.380(6)
O3 C17 1.419(6)
O4 C16 1.385(6)
O4 C18 1.430(7)
O1 C4 1.387(6)
O1 C8 1.423(17)
O1 C8A 1.46(3)
C42 H42 0.9500
C42 C43 1.398(6)
C42 C41 1.384(5)
C71 C70 1.432(5)
C71 C62 1.413(5)
C71 C72 1.417(6)
C61 C62 1.430(5)
C61 C60 1.200(6)
C45 C46 1.436(6)
C45 C44 1.204(6)
C70 C69 1.393(6)
C70 C75 1.429(6)
C62 C63 1.411(6)
C43 C38 1.409(6)
C43 C60 1.435(5)
C33 H33 0.9500
C33 C32 1.391(6)
C33 C34 1.385(6)
C14 C19 1.508(6)
C14 C15 1.389(6)
C14 C13 1.394(6)
C41 C40 1.409(6)
C41 C1 1.510(6)
C38 C39 1.381(5)
C38 C37 1.512(6)
C39 H39 0.9500
C39 C40 1.398(6)
C72 H72 0.9500
C72 C73 1.368(6)
C68 C63 1.440(6)
C68 C69 1.385(6)
C68 C67 1.437(6)
C46 C55 1.399(6)
C46 C47 1.419(6)
C52 C47 1.431(6)
C52 C53 1.391(6)
C52 C51 1.433(6)
C63 C64 1.413(6)
C32 C37 1.519(6)
C32 C31 1.378(6)
C69 H69 0.9500
C55 C54 1.427(6)
C55 C56 1.428(6)
C47 C48 1.420(6)
C40 C44 1.430(6)
C2 C1 1.522(6)
C2 C7 1.402(6)
C2 C3 1.380(6)
C54 C53 1.394(6)
C54 C59 1.422(6)
C11 C12 1.377(7)
C11 C16 1.394(6)
C11 C10 1.529(7)
C53 H53 0.9500
C19 H19A 0.9900
C19 H19B 0.9900
C19 C20 1.512(6)
C37 H37A 0.9900
C37 H37B 0.9900
C15 H15 0.9500
C15 C16 1.381(6)
C13 C12 1.392(7)
C56 H56 0.9500
C56 C57 1.360(6)
C59 H59 0.9500
C59 C58 1.366(7)
O7 C31 1.390(6)
O7 C35 1.535(12)
O7 C35A 1.5104(10)
C57 H57 0.9500
C57 C58 1.411(6)
C29 C34 1.399(6)
C29 C28 1.511(6)
C29 C30 1.385(7)
C64 H64 0.9500
C64 C65 1.379(6)
C1 H1A 0.9900
C1 H1B 0.9900
C22 C23 1.389(7)
C22 C21 1.397(7)
C73 H73 0.9500
C73 C74 1.414(7)
C12 H12 0.9500
C7 C6 1.378(6)
C75 H75 0.9500
C75 C74 1.361(7)
C25 C20 1.387(6)
C25 C24 1.389(6)
C23 C24 1.379(7)
C23 C28 1.517(6)
C20 C21 1.391(6)
C6 H6 0.9500
C6 C5 1.381(7)
C67 H67 0.9500
C67 C66 1.340(7)
C74 H74 0.9500
C58 H58 0.9500
C24 H24 0.9500
C51 H51 0.9500
C51 C50 1.355(7)
C28 H28A 0.9900
C28 H28B 0.9900
C21 H21 0.9500
C3 H3 0.9500
C3 C4 1.396(6)
C48 H48 0.9500
C48 C49 1.361(7)
C66 H66 0.9500
C66 C65 1.406(7)
C5 C4 1.395(7)
C5 C10 1.520(6)
C30 H30 0.9500
C30 C31 1.396(7)
C10 H10A 0.9900
C10 H10B 0.9900
C65 H65 0.9500
C50 H50 0.9500
C50 C49 1.399(8)
C49 H49 0.9500
C9 H9A 0.9800
C9 H9B 0.9800
C9 H9C 0.9800
C36 H36A 0.9800
C36 H36B 0.9800
C36 H36C 0.9800
C27 H27A 0.9800
C27 H27B 0.9800
C27 H27C 0.9800
C26 H26A 0.9800
C26 H26B 0.9800
C26 H26C 0.9800
C17 H17A 0.9800
C17 H17B 0.9800
C17 H17C 0.9800
C18 H18A 0.9800
C18 H18B 0.9800
C18 H18C 0.9800
C35 H35A 0.9800
C35 H35B 0.9800
C35 H35C 0.9800
C8 H8A 0.9800
C8 H8B 0.9800
C8 H8C 0.9800
O9 C77 1.398(14)
C76 C77 1.386(16)
C77 C78 1.550(15)
O10 C80 1.04585(3)
C79 C80 1.68710(3)
C80 C81 1.64825(2)
C35A H35D 0.9800
C35A H35E 0.9800
C35A H35F 0.9800
C8A H8AA 0.9800
C8A H8AB 0.9800
C8A H8AC 0.9800

loop_
_geom_torsion_atom_site_label_1
_geom_torsion_atom_site_label_2
_geom_torsion_atom_site_label_3
_geom_torsion_atom_site_label_4
_geom_torsion
O2 C7 C6 C5 176.7(4)
O5 C22 C23 C24 -178.6(4)
O5 C22 C23 C28 2.6(6)
O5 C22 C21 C20 -180.0(4)
O6 C25 C20 C19 4.1(6)
O6 C25 C20 C21 -178.9(4)
O6 C25 C24 C23 -179.6(4)
O3 C13 C12 C11 -179.5(4)
C42 C43 C38 C39 0.0(6)
C42 C43 C38 C37 -179.6(4)
C42 C41 C40 C39 0.4(6)
C42 C41 C40 C44 -178.5(4)
C42 C41 C1 C2 -82.2(5)
C71 C70 C69 C68 0.4(6)
C71 C70 C75 C74 -0.3(6)
C71 C62 C63 C68 -0.2(6)
C71 C62 C63 C64 178.9(4)
C71 C72 C73 C74 0.2(6)
C61 C62 C63 C68 -179.1(4)
C61 C62 C63 C64 0.0(6)
C45 C46 C55 C54 -177.7(4)
C45 C46 C55 C56 4.3(6)
C45 C46 C47 C52 178.6(4)
C45 C46 C47 C48 -1.2(6)
C70 C71 C62 C61 -179.9(3)
C70 C71 C62 C63 1.3(6)
C70 C71 C72 C73 -0.3(6)
C70 C75 C74 C73 0.2(7)
C62 C71 C70 C69 -1.3(5)
C62 C71 C70 C75 -179.5(4)
C62 C71 C72 C73 179.5(4)
C62 C63 C64 C65 -177.9(5)
C43 C42 C41 C40 -1.5(6)
C43 C42 C41 C1 176.3(4)
C43 C38 C39 C40 -1.0(6)
C43 C38 C37 C32 93.7(5)
C33 C32 C37 C38 -87.2(5)
C33 C32 C31 O7 178.4(5)
C33 C32 C31 C30 -0.3(8)
C14 C19 C20 C25 98.8(5)
C14 C19 C20 C21 -78.1(5)
C14 C15 C16 O4 -178.5(4)
C14 C15 C16 C11 2.0(7)
C14 C13 C12 C11 1.7(7)
C41 C42 C43 C38 1.3(6)
C41 C42 C43 C60 -178.5(4)
C38 C39 C40 C41 0.8(6)
C38 C39 C40 C44 179.8(4)
C39 C38 C37 C32 -85.9(5)
C72 C71 C70 C69 178.4(4)
C72 C71 C70 C75 0.3(5)
C72 C71 C62 C61 0.3(6)
C72 C71 C62 C63 -178.5(4)
C72 C73 C74 C75 -0.2(7)
C68 C63 C64 C65 1.2(7)
C68 C67 C66 C65 0.9(8)
C46 C55 C54 C53 -0.7(6)
C46 C55 C54 C59 -179.8(4)
C46 C55 C56 C57 178.7(4)
C46 C47 C48 C49 -178.6(5)
C52 C47 C48 C49 1.5(7)
C52 C51 C50 C49 -0.4(8)
C63 C68 C69 C70 0.7(6)
C63 C68 C67 C66 -0.6(7)
C63 C64 C65 C66 -1.0(8)
C32 C33 C34 O8 179.5(4)
C32 C33 C34 C29 -0.9(6)
C60 C43 C38 C39 179.8(4)
C60 C43 C38 C37 0.2(6)
C69 C70 C75 C74 -178.4(4)
C69 C68 C63 C62 -0.7(6)
C69 C68 C63 C64 -179.9(4)
C69 C68 C67 C66 178.9(5)
C55 C46 C47 C52 0.0(6)
C55 C46 C47 C48 -179.9(4)
C55 C54 C53 C52 -0.5(6)
C55 C54 C59 C58 1.5(6)
C55 C56 C57 C58 0.5(7)
C47 C46 C55 C54 0.9(6)
C47 C46 C55 C56 -177.1(4)
C47 C52 C53 C54 1.4(6)
C47 C52 C51 C50 0.3(6)
C47 C48 C49 C50 -1.7(9)
C40 C41 C1 C2 95.5(5)
C2 C7 C6 C5 -3.0(7)
C2 C3 C4 O1 -178.5(5)
C2 C3 C4 C5 -0.3(8)
C54 C55 C56 C57 0.7(6)
C54 C59 C58 C57 -0.4(7)
C53 C52 C47 C46 -1.1(6)
C53 C52 C47 C48 178.8(4)
C53 C52 C51 C50 -179.3(4)
C53 C54 C59 C58 -177.5(4)
C19 C14 C15 C16 177.7(4)
C19 C14 C13 O3 1.6(6)
C19 C14 C13 C12 -179.5(4)
C19 C20 C21 C22 175.1(4)
C37 C38 C39 C40 178.6(4)
C37 C32 C31 O7 -0.1(8)
C37 C32 C31 C30 -178.9(5)
C15 C14 C19 C20 -86.1(5)
C15 C14 C13 O3 179.6(4)
C15 C14 C13 C12 -1.5(6)
C13 C14 C19 C20 91.8(5)
C13 C14 C15 C16 -0.3(6)
C56 C55 C54 C53 177.4(4)
C56 C55 C54 C59 -1.7(6)
C56 C57 C58 C59 -0.7(7)
C59 C54 C53 C52 178.6(4)
C29 C30 C31 C32 1.1(9)
C29 C30 C31 O7 -177.6(6)
C34 C33 C32 C37 178.8(4)
C34 C33 C32 C31 0.2(7)
C34 C29 C28 C23 79.5(6)
C34 C29 C30 C31 -1.7(8)
C1 C41 C40 C39 -177.3(4)
C1 C41 C40 C44 3.8(6)
C1 C2 C7 O2 5.9(6)
C1 C2 C7 C6 -174.3(4)
C1 C2 C3 C4 176.0(4)
C22 C23 C24 C25 -1.1(6)
C22 C23 C28 C29 81.5(5)
C12 C11 C16 O4 178.7(4)
C12 C11 C16 C15 -1.8(6)
C12 C11 C10 C5 -88.8(6)
C7 C2 C1 C41 85.3(5)
C7 C2 C3 C4 -1.9(7)
C7 C6 C5 C4 0.7(7)
C7 C6 C5 C10 179.3(4)
C75 C70 C69 C68 178.5(4)
C25 C20 C21 C22 -2.0(6)
C16 C11 C12 C13 0.0(6)
C16 C11 C10 C5 90.9(6)
C23 C22 C21 C20 1.4(7)
C20 C25 C24 C23 0.4(7)
C6 C5 C4 O1 179.1(4)
C6 C5 C4 C3 0.9(7)
C6 C5 C10 C11 -94.4(6)
C67 C68 C63 C62 178.8(4)
C67 C68 C63 C64 -0.4(6)
C67 C68 C69 C70 -178.8(4)
C67 C66 C65 C64 0.0(9)
C24 C25 C20 C19 -175.9(4)
C24 C25 C20 C21 1.1(7)
C24 C23 C28 C29 -97.3(5)
C51 C52 C47 C46 179.3(4)
C51 C52 C47 C48 -0.8(6)
C51 C52 C53 C54 -179.1(4)
C51 C50 C49 C48 1.1(9)
C28 C29 C34 O8 2.7(6)
C28 C29 C34 C33 -177.0(4)
C28 C29 C30 C31 176.9(5)
C28 C23 C24 C25 177.7(4)
C21 C22 C23 C24 0.2(6)
C21 C22 C23 C28 -178.6(4)
C3 C2 C1 C41 -92.6(5)
C3 C2 C7 O2 -176.2(4)
C3 C2 C7 C6 3.6(7)
C4 C5 C10 C11 84.1(6)
C30 C29 C34 O8 -178.8(4)
C30 C29 C34 C33 1.6(7)
C30 C29 C28 C23 -99.0(6)
C10 C11 C12 C13 179.8(4)
C10 C11 C16 O4 -1.1(6)
C10 C11 C16 C15 178.4(4)
C10 C5 C4 O1 0.6(7)
C10 C5 C4 C3 -177.6(5)
C31 C32 C37 C38 91.3(5)
C9 O2 C7 C2 175.2(4)
C9 O2 C7 C6 -4.5(7)
C36 O8 C34 C33 -1.1(7)
C36 O8 C34 C29 179.3(5)
C27 O6 C25 C20 179.1(5)
C27 O6 C25 C24 -0.8(7)
C26 O5 C22 C23 178.1(4)
C26 O5 C22 C21 -0.6(7)
C17 O3 C13 C14 -168.1(5)
C17 O3 C13 C12 13.0(7)
C18 O4 C16 C11 174.2(6)
C18 O4 C16 C15 -5.3(8)
C35 O7 C31 C32 -142.6(7)
C35 O7 C31 C30 36.1(10)
C8 O1 C4 C3 -60.6(19)
C8 O1 C4 C5 121.2(19)
C35A O7 C31 C32 100.4(10)
C35A O7 C31 C30 -80.8(10)
C8A O1 C4 C3 -10(4)
C8A O1 C4 C5 172(4)
